data_7102189
loop_
_publ_author_name
'Gopee, Hemant'
'Petersen, Bo M'
'Bond, Andrew D'
'Jeppesen, Jan O'

_publ_section_title
;
 A bromine catalysed dimerisation of
 alpha,alpha'-dihalomonopyrrolo-TTF.
;
_journal_issue 40
_journal_name_full 'Chemical communications (Cambridge, England)'
_journal_page_first 4110
_journal_page_last 4112
_journal_paper_doi 10.1039/b708191j
_journal_year 2007
_chemical_formula_moiety 'C38 H50 I4 N2 S12'
_chemical_formula_sum 'C38 H50 I4 N2 S12'
_chemical_formula_weight 1427.12
_space_group_IT_number 2
_symmetry_cell_setting triclinic
_symmetry_space_group_name_Hall '-P 1'
_symmetry_space_group_name_H-M 'P -1'
_atom_sites_solution_hydrogens geom
_atom_sites_solution_primary direct
_atom_sites_solution_secondary difmap
_cell_angle_alpha 112.847(1)
_cell_angle_beta 90.668(1)
_cell_angle_gamma 105.679(1)
_cell_formula_units_Z 2
_cell_length_a 11.6853(3)
_cell_length_b 14.9902(4)
_cell_length_c 16.1737(4)
_cell_measurement_reflns_used 4290
_cell_measurement_temperature 180(2)
_cell_measurement_theta_max 27.32
_cell_measurement_theta_min 3.10
_cell_volume 2491.85(11)
_computing_cell_refinement 'SAINT v.7.06a (Bruker, 2003)'
_computing_data_collection 'APEX2 v.1.0-22 (Bruker-Nonius, 2004)'
_computing_data_reduction 'SAINT v.7.06a (Bruker, 2003)'
_computing_molecular_graphics 'SHELXTL v.6.10 (Sheldrick, 2000)'
_computing_publication_material 'SHELXTL v.6.10 (Sheldrick, 2000)'
_computing_structure_refinement 'SHELXTL v.6.10 (Sheldrick, 2000)'
_computing_structure_solution 'SHELXTL v.6.10 (Sheldrick, 2000)'
_diffrn_ambient_temperature 180(2)
_diffrn_measured_fraction_theta_full 0.922
_diffrn_measured_fraction_theta_max 0.922
_diffrn_measurement_device_type 'Bruker-Nonius X8APEX-II CCD'
_diffrn_measurement_method 'thin-slice \w and \f scans'
_diffrn_radiation_monochromator graphite
_diffrn_radiation_source 'fine-focus sealed tube'
_diffrn_radiation_type MoK\a
_diffrn_radiation_wavelength 0.71073
_diffrn_reflns_av_R_equivalents 0.0337
_diffrn_reflns_av_sigmaI/netI 0.0775
_diffrn_reflns_limit_h_max 15
_diffrn_reflns_limit_h_min -15
_diffrn_reflns_limit_k_max 20
_diffrn_reflns_limit_k_min -12
_diffrn_reflns_limit_l_max 20
_diffrn_reflns_limit_l_min -22
_diffrn_reflns_number 20960
_diffrn_reflns_theta_full 28.97
_diffrn_reflns_theta_max 28.97
_diffrn_reflns_theta_min 3.52
_diffrn_standards_number 0
_exptl_absorpt_coefficient_mu 3.035
_exptl_absorpt_correction_T_max 0.888
_exptl_absorpt_correction_T_min 0.442
_exptl_absorpt_correction_type multi-scan
_exptl_absorpt_process_details
;
SADABS v.2.10 (Sheldrick, 2003)
Ratio of minimum to maximum apparent transmission: 0.498369
;
_exptl_crystal_colour orange
_exptl_crystal_density_diffrn 1.902
_exptl_crystal_density_method 'not measured'
_exptl_crystal_description plate
_exptl_crystal_F_000 1392
_exptl_crystal_size_max 0.20
_exptl_crystal_size_mid 0.12
_exptl_crystal_size_min 0.04
_refine_diff_density_max 0.838
_refine_diff_density_min -0.772
_refine_diff_density_rms 0.133
_refine_ls_extinction_method none
_refine_ls_goodness_of_fit_ref 0.954
_refine_ls_hydrogen_treatment constr
_refine_ls_matrix_type full
_refine_ls_number_parameters 505
_refine_ls_number_reflns 12179
_refine_ls_number_restraints 0
_refine_ls_restrained_S_all 0.954
_refine_ls_R_factor_all 0.0712
_refine_ls_R_factor_gt 0.0382
_refine_ls_shift/su_max 0.001
_refine_ls_shift/su_mean 0.000
_refine_ls_structure_factor_coef Fsqd
_refine_ls_weighting_details 'calc w=1/[\s^2^(Fo^2^)+(0.0283P)^2^] where P=(Fo^2^+2Fc^2^)/3'
_refine_ls_weighting_scheme calc
_refine_ls_wR_factor_gt 0.0736
_refine_ls_wR_factor_ref 0.0803
_reflns_number_gt 8144
_reflns_number_total 12179
_reflns_threshold_expression I>2\s(I)
_cod_data_source_file b708191j.txt
_cod_data_source_block 4b
_cod_database_code 7102189

loop_
_symmetry_equiv_pos_as_xyz
'x, y, z'
'-x, -y, -z'

loop_
_atom_site_label
_atom_site_type_symbol
_atom_site_fract_x
_atom_site_fract_y
_atom_site_fract_z
_atom_site_U_iso_or_equiv
_atom_site_adp_type
_atom_site_occupancy
_atom_site_symmetry_multiplicity
_atom_site_calc_flag
_atom_site_refinement_flags
I1 I 0.04072(3) 0.60490(3) 0.678898(19) 0.03312(8) Uani 1 1 d .
I2 I 0.33748(3) 0.40197(2) 0.404315(19) 0.02793(8) Uani 1 1 d .
I3 I 0.35913(3) 1.10455(2) 0.60268(2) 0.03090(8) Uani 1 1 d .
I4 I 0.32273(3) 0.80473(2) 0.215871(19) 0.03206(8) Uani 1 1 d .
S1 S 0.28262(9) 0.79551(8) 0.63596(6) 0.0212(2) Uani 1 1 d .
S2 S 0.42932(8) 0.67819(7) 0.46354(6) 0.0166(2) Uani 1 1 d .
S3 S 0.17816(9) 0.84774(8) 0.57183(7) 0.0217(2) Uani 1 1 d .
S4 S 0.16989(8) 0.67469(7) 0.35704(6) 0.0169(2) Uani 1 1 d .
S5 S 0.09116(9) 0.52131(8) 0.15789(6) 0.0198(2) Uani 1 1 d .
S6 S 0.24790(9) 0.40765(8) 0.18072(7) 0.0196(2) Uani 1 1 d .
S7 S -0.03992(9) 0.35533(9) -0.01920(7) 0.0258(2) Uani 1 1 d .
S8 S 0.12011(10) 0.21637(8) 0.02222(7) 0.0274(3) Uani 1 1 d .
S9 S 0.46696(8) 0.57870(8) 0.17755(6) 0.0195(2) Uani 1 1 d .
S10 S 0.62061(8) 0.61858(8) 0.33958(6) 0.0174(2) Uani 1 1 d .
S11 S 0.66761(9) 0.59068(8) 0.06538(7) 0.0234(2) Uani 1 1 d .
S12 S 0.84462(9) 0.62998(8) 0.25018(7) 0.0231(2) Uani 1 1 d .
N1 N 0.1796(3) 0.4975(2) 0.5377(2) 0.0184(7) Uani 1 1 d .
N2 N 0.3530(3) 0.9589(2) 0.4098(2) 0.0199(7) Uani 1 1 d .
C1 C 0.1668(3) 0.5903(3) 0.5910(2) 0.0186(9) Uani 1 1 d .
C2 C 0.2482(3) 0.6652(3) 0.5740(2) 0.0161(8) Uani 1 1 d .
C3 C 0.3135(3) 0.6158(3) 0.5070(2) 0.0152(8) Uani 1 1 d .
C4 C 0.2722(3) 0.5144(3) 0.4873(2) 0.0164(8) Uani 1 1 d .
C5 C 0.1085(4) 0.3995(3) 0.5335(3) 0.0288(10) Uani 1 1 d .
H5A H 0.0490 0.4091 0.5758 0.043 Uiso 1 1 calc R
H5B H 0.1612 0.3664 0.5501 0.043 Uiso 1 1 calc R
H5C H 0.0675 0.3568 0.4719 0.043 Uiso 1 1 calc R
C6 C 0.3197(3) 0.9675(3) 0.4933(3) 0.0182(8) Uani 1 1 d .
C7 C 0.2573(3) 0.8733(3) 0.4881(2) 0.0159(8) Uani 1 1 d .
C8 C 0.2513(3) 0.8031(3) 0.3974(2) 0.0152(8) Uani 1 1 d .
C9 C 0.3078(3) 0.8576(3) 0.3515(3) 0.0182(8) Uani 1 1 d .
C10 C 0.4214(4) 1.0408(3) 0.3859(3) 0.0267(10) Uani 1 1 d .
H10A H 0.4424 1.1051 0.4395 0.040 Uiso 1 1 calc R
H10B H 0.3728 1.0454 0.3388 0.040 Uiso 1 1 calc R
H10C H 0.4949 1.0266 0.3633 0.040 Uiso 1 1 calc R
C11 C 0.2652(3) 0.6014(3) 0.3038(2) 0.0129(8) Uani 1 1 d .
C12 C 0.2105(3) 0.5209(3) 0.2249(2) 0.0131(8) Uani 1 1 d .
C13 C 0.0635(3) 0.3968(3) 0.0774(2) 0.0177(8) Uani 1 1 d .
C14 C 0.1313(3) 0.3432(3) 0.0895(2) 0.0168(8) Uani 1 1 d .
C15 C 0.3861(3) 0.6207(3) 0.3442(2) 0.0126(8) Uani 1 1 d .
C16 C 0.4779(3) 0.6085(3) 0.2944(2) 0.0148(8) Uani 1 1 d .
C17 C 0.6211(3) 0.6028(3) 0.1707(2) 0.0161(8) Uani 1 1 d .
C18 C 0.6918(3) 0.6204(3) 0.2449(3) 0.0163(8) Uani 1 1 d .
C19 C -0.1687(4) 0.3853(3) 0.0333(3) 0.0271(10) Uani 1 1 d .
H19A H -0.1424 0.4549 0.0815 0.033 Uiso 1 1 calc R
H19B H -0.2268 0.3839 -0.0125 0.033 Uiso 1 1 calc R
C20 C -0.2305(4) 0.3124(3) 0.0738(3) 0.0298(10) Uani 1 1 d .
H20A H -0.1687 0.3022 0.1087 0.036 Uiso 1 1 calc R
H20B H -0.2715 0.2461 0.0240 0.036 Uiso 1 1 calc R
C21 C -0.3216(4) 0.3462(3) 0.1355(3) 0.0308(11) Uani 1 1 d .
H21A H -0.2807 0.4119 0.1862 0.037 Uiso 1 1 calc R
H21B H -0.3833 0.3571 0.1011 0.037 Uiso 1 1 calc R
C22 C -0.3827(4) 0.2714(4) 0.1738(3) 0.0365(12) Uani 1 1 d .
H22A H -0.3209 0.2537 0.2015 0.044 Uiso 1 1 calc R
H22B H -0.4324 0.2085 0.1238 0.044 Uiso 1 1 calc R
C23 C -0.4614(4) 0.3115(4) 0.2441(3) 0.0487(14) Uani 1 1 d .
H23A H -0.4980 0.2603 0.2671 0.073 Uiso 1 1 calc R
H23B H -0.5245 0.3270 0.2165 0.073 Uiso 1 1 calc R
H23C H -0.4127 0.3734 0.2941 0.073 Uiso 1 1 calc R
C24 C 0.0370(4) 0.1547(4) 0.0898(3) 0.0368(12) Uani 1 1 d .
H24A H -0.0343 0.1789 0.1037 0.044 Uiso 1 1 calc R
H24B H 0.0074 0.0811 0.0515 0.044 Uiso 1 1 calc R
C25 C 0.0994(4) 0.1681(4) 0.1770(3) 0.0431(13) Uani 1 1 d .
H25A H 0.0445 0.1252 0.2022 0.052 Uiso 1 1 calc R
H25B H 0.1152 0.2396 0.2204 0.052 Uiso 1 1 calc R
C26 C 0.2167(4) 0.1424(4) 0.1707(3) 0.0403(12) Uani 1 1 d .
H26A H 0.2515 0.1569 0.2323 0.048 Uiso 1 1 calc R
H26B H 0.2732 0.1877 0.1484 0.048 Uiso 1 1 calc R
C27 C 0.2070(5) 0.0328(4) 0.1094(4) 0.0484(14) Uani 1 1 d .
H27A H 0.1499 -0.0131 0.1307 0.058 Uiso 1 1 calc R
H27B H 0.1745 0.0182 0.0471 0.058 Uiso 1 1 calc R
C28 C 0.3269(5) 0.0113(5) 0.1074(4) 0.0615(17) Uani 1 1 d .
H28A H 0.3158 -0.0601 0.0682 0.092 Uiso 1 1 calc R
H28B H 0.3594 0.0254 0.1688 0.092 Uiso 1 1 calc R
H28C H 0.3828 0.0546 0.0840 0.092 Uiso 1 1 calc R
C29 C 0.5950(4) 0.6721(3) 0.0394(3) 0.0234(9) Uani 1 1 d .
H29A H 0.6115 0.6698 -0.0211 0.028 Uiso 1 1 calc R
H29B H 0.5072 0.6449 0.0369 0.028 Uiso 1 1 calc R
C30 C 0.6362(4) 0.7815(3) 0.1077(3) 0.0265(10) Uani 1 1 d .
H30A H 0.6064 0.7858 0.1658 0.032 Uiso 1 1 calc R
H30B H 0.7249 0.8054 0.1186 0.032 Uiso 1 1 calc R
C31 C 0.5915(4) 0.8499(3) 0.0756(3) 0.0338(11) Uani 1 1 d .
H31A H 0.5027 0.8264 0.0658 0.041 Uiso 1 1 calc R
H31B H 0.6195 0.8438 0.0166 0.041 Uiso 1 1 calc R
C32 C 0.6334(4) 0.9608(4) 0.1414(3) 0.0430(13) Uani 1 1 d .
H32A H 0.5951 0.9997 0.1187 0.052 Uiso 1 1 calc R
H32B H 0.6063 0.9667 0.2006 0.052 Uiso 1 1 calc R
C33 C 0.7660(5) 1.0069(4) 0.1552(4) 0.0551(16) Uani 1 1 d .
H33A H 0.7871 1.0777 0.1991 0.083 Uiso 1 1 calc R
H33B H 0.7934 1.0042 0.0974 0.083 Uiso 1 1 calc R
H33C H 0.8048 0.9691 0.1780 0.083 Uiso 1 1 calc R
C34 C 0.9112(4) 0.7597(3) 0.3326(3) 0.0348(12) Uani 1 1 d .
H34A H 0.8512 0.7800 0.3729 0.042 Uiso 1 1 calc R
H34B H 0.9799 0.7618 0.3704 0.042 Uiso 1 1 calc R
C35 C 0.9530(4) 0.8341(4) 0.2929(3) 0.0433(13) Uani 1 1 d .
H35A H 0.8836 0.8369 0.2594 0.052 Uiso 1 1 calc R
H35B H 1.0088 0.8119 0.2492 0.052 Uiso 1 1 calc R
C36 C 1.0166(4) 0.9401(4) 0.3650(3) 0.0423(13) Uani 1 1 d .
H36A H 0.9574 0.9640 0.4044 0.051 Uiso 1 1 calc R
H36B H 1.0788 0.9344 0.4032 0.051 Uiso 1 1 calc R
C37 C 1.0734(6) 1.0172(4) 0.3323(4) 0.0621(17) Uani 1 1 d .
H37A H 1.0121 1.0213 0.2923 0.075 Uiso 1 1 calc R
H37B H 1.1352 0.9949 0.2951 0.075 Uiso 1 1 calc R
C38 C 1.1305(4) 1.1204(4) 0.4035(3) 0.0457(13) Uani 1 1 d .
H38A H 1.1669 1.1664 0.3750 0.069 Uiso 1 1 calc R
H38B H 1.1926 1.1179 0.4431 0.069 Uiso 1 1 calc R
H38C H 1.0697 1.1450 0.4393 0.069 Uiso 1 1 calc R

loop_
_atom_site_aniso_label
_atom_site_aniso_U_11
_atom_site_aniso_U_22
_atom_site_aniso_U_33
_atom_site_aniso_U_23
_atom_site_aniso_U_13
_atom_site_aniso_U_12
I1 0.02979(16) 0.0445(2) 0.02894(16) 0.02029(15) 0.01462(13) 0.00851(14)
I2 0.03742(17) 0.02028(16) 0.02759(15) 0.00921(12) 0.00674(12) 0.01160(13)
I3 0.03323(17) 0.01704(15) 0.03274(16) 0.00168(13) 0.00023(13) 0.00530(12)
I4 0.04257(18) 0.02839(17) 0.02254(15) 0.01134(13) 0.00912(13) 0.00473(14)
S1 0.0304(6) 0.0166(5) 0.0152(5) 0.0062(4) 0.0047(4) 0.0053(4)
S2 0.0152(5) 0.0167(5) 0.0132(5) 0.0057(4) 0.0019(4) -0.0020(4)
S3 0.0246(5) 0.0198(6) 0.0244(5) 0.0107(4) 0.0108(4) 0.0094(4)
S4 0.0131(5) 0.0114(5) 0.0223(5) 0.0042(4) 0.0055(4) 0.0014(4)
S5 0.0215(5) 0.0167(5) 0.0191(5) 0.0052(4) -0.0021(4) 0.0059(4)
S6 0.0190(5) 0.0137(5) 0.0218(5) 0.0034(4) -0.0019(4) 0.0041(4)
S7 0.0263(6) 0.0298(6) 0.0163(5) 0.0053(5) -0.0034(4) 0.0068(5)
S8 0.0303(6) 0.0161(6) 0.0255(6) -0.0011(5) -0.0005(5) 0.0052(5)
S9 0.0145(5) 0.0285(6) 0.0143(5) 0.0093(4) 0.0028(4) 0.0034(4)
S10 0.0139(5) 0.0236(6) 0.0173(5) 0.0110(4) 0.0035(4) 0.0055(4)
S11 0.0283(6) 0.0257(6) 0.0180(5) 0.0094(4) 0.0117(4) 0.0094(5)
S12 0.0151(5) 0.0235(6) 0.0297(6) 0.0091(5) 0.0066(4) 0.0066(4)
N1 0.0202(17) 0.0138(18) 0.0210(17) 0.0118(14) 0.0025(14) -0.0022(14)
N2 0.0168(17) 0.0152(18) 0.0267(18) 0.0082(15) 0.0053(14) 0.0034(14)
C1 0.019(2) 0.026(2) 0.0162(19) 0.0151(18) 0.0031(16) 0.0057(18)
C2 0.019(2) 0.018(2) 0.0144(18) 0.0085(16) 0.0035(15) 0.0067(17)
C3 0.0142(19) 0.018(2) 0.0155(19) 0.0106(17) 0.0020(15) 0.0031(16)
C4 0.0166(19) 0.016(2) 0.0136(19) 0.0050(16) 0.0015(15) 0.0026(16)
C5 0.028(2) 0.025(3) 0.034(3) 0.019(2) 0.004(2) -0.002(2)
C6 0.021(2) 0.013(2) 0.020(2) 0.0048(17) 0.0029(16) 0.0062(17)
C7 0.0142(19) 0.013(2) 0.022(2) 0.0069(17) 0.0029(16) 0.0060(16)
C8 0.0102(18) 0.013(2) 0.0188(19) 0.0033(16) -0.0004(15) 0.0031(15)
C9 0.0154(19) 0.014(2) 0.023(2) 0.0056(17) 0.0013(16) 0.0024(16)
C10 0.029(2) 0.016(2) 0.033(2) 0.013(2) 0.0104(19) 0.0014(19)
C11 0.0137(18) 0.0097(19) 0.0145(18) 0.0053(15) 0.0028(15) 0.0017(15)
C12 0.0095(17) 0.014(2) 0.0175(19) 0.0098(16) 0.0052(15) 0.0010(15)
C13 0.0148(19) 0.018(2) 0.0144(19) 0.0058(17) 0.0005(15) -0.0022(16)
C14 0.019(2) 0.013(2) 0.0145(19) 0.0047(16) 0.0007(15) 0.0015(16)
C15 0.0151(18) 0.0106(19) 0.0107(17) 0.0053(15) 0.0015(14) 0.0000(15)
C16 0.0160(19) 0.015(2) 0.0134(18) 0.0081(16) 0.0010(15) 0.0003(16)
C17 0.0175(19) 0.011(2) 0.019(2) 0.0058(16) 0.0060(16) 0.0025(16)
C18 0.0123(18) 0.013(2) 0.023(2) 0.0070(17) 0.0068(16) 0.0027(16)
C19 0.025(2) 0.025(2) 0.026(2) 0.0075(19) -0.0060(18) 0.0036(19)
C20 0.031(2) 0.021(2) 0.034(3) 0.009(2) -0.003(2) 0.005(2)
C21 0.027(2) 0.023(2) 0.038(3) 0.007(2) -0.003(2) 0.009(2)
C22 0.031(3) 0.041(3) 0.038(3) 0.017(2) 0.003(2) 0.008(2)
C23 0.034(3) 0.059(4) 0.055(3) 0.027(3) 0.012(3) 0.011(3)
C24 0.030(3) 0.020(3) 0.056(3) 0.014(2) 0.006(2) 0.002(2)
C25 0.046(3) 0.032(3) 0.053(3) 0.021(3) 0.013(3) 0.008(2)
C26 0.051(3) 0.029(3) 0.038(3) 0.017(2) -0.005(2) 0.002(2)
C27 0.058(4) 0.031(3) 0.051(3) 0.015(3) 0.001(3) 0.006(3)
C28 0.068(4) 0.050(4) 0.079(4) 0.034(3) 0.000(3) 0.024(3)
C29 0.027(2) 0.026(2) 0.018(2) 0.0145(18) 0.0043(17) -0.0005(19)
C30 0.031(2) 0.024(2) 0.021(2) 0.0083(19) 0.0039(18) 0.006(2)
C31 0.042(3) 0.029(3) 0.033(3) 0.016(2) 0.013(2) 0.010(2)
C32 0.056(3) 0.035(3) 0.044(3) 0.019(3) 0.023(3) 0.017(3)
C33 0.061(4) 0.030(3) 0.053(3) 0.003(3) 0.026(3) 0.002(3)
C34 0.025(2) 0.027(3) 0.042(3) 0.004(2) -0.004(2) 0.006(2)
C35 0.038(3) 0.028(3) 0.058(3) 0.015(3) 0.018(3) 0.003(2)
C36 0.037(3) 0.036(3) 0.056(3) 0.024(3) 0.011(2) 0.005(2)
C37 0.075(4) 0.037(4) 0.061(4) 0.021(3) 0.009(3) -0.006(3)
C38 0.041(3) 0.035(3) 0.054(3) 0.016(3) 0.007(3) 0.004(2)

loop_
_atom_type_symbol
_atom_type_description
_atom_type_scat_dispersion_real
_atom_type_scat_dispersion_imag
_atom_type_scat_source
C C 0.0033 0.0016 'International Tables Vol C Tables 4.2.6.8 and 6.1.1.4'
H H 0.0000 0.0000 'International Tables Vol C Tables 4.2.6.8 and 6.1.1.4'
N N 0.0061 0.0033 'International Tables Vol C Tables 4.2.6.8 and 6.1.1.4'
S S 0.1246 0.1234 'International Tables Vol C Tables 4.2.6.8 and 6.1.1.4'
I I -0.4742 1.8119 'International Tables Vol C Tables 4.2.6.8 and 6.1.1.4'

loop_
_geom_angle_atom_site_label_1
_geom_angle_atom_site_label_2
_geom_angle_atom_site_label_3
_geom_angle
C2 S1 S3 107.08(13)
C3 S2 C15 104.95(17)
C7 S3 S1 107.03(13)
C8 S4 C11 108.65(17)
C13 S5 C12 96.36(17)
C12 S6 C14 96.44(17)
C13 S7 C19 100.26(18)
C14 S8 C24 100.2(2)
C17 S9 C16 96.19(17)
C18 S10 C16 96.17(17)
C17 S11 C29 100.35(18)
C18 S12 C34 101.68(19)
C1 N1 C4 107.3(3)
C1 N1 C5 126.5(3)
C4 N1 C5 126.2(3)
C6 N2 C9 107.0(3)
C6 N2 C10 127.0(3)
C9 N2 C10 126.0(3)
N1 C1 C2 109.5(3)
N1 C1 I1 121.9(3)
C2 C1 I1 128.7(3)
C1 C2 C3 106.7(3)
C1 C2 S1 126.7(3)
C3 C2 S1 125.8(3)
C4 C3 C2 107.5(3)
C4 C3 S2 128.1(3)
C2 C3 S2 124.4(3)
C3 C4 N1 109.1(3)
C3 C4 I2 127.6(3)
N1 C4 I2 123.2(3)
N1 C5 H5A 109.5
N1 C5 H5B 109.5
H5A C5 H5B 109.5
N1 C5 H5C 109.5
H5A C5 H5C 109.5
H5B C5 H5C 109.5
C7 C6 N2 109.2(3)
C7 C6 I3 128.5(3)
N2 C6 I3 122.3(3)
C6 C7 C8 107.1(3)
C6 C7 S3 126.0(3)
C8 C7 S3 126.1(3)
C9 C8 C7 106.8(3)
C9 C8 S4 129.7(3)
C7 C8 S4 123.2(3)
C8 C9 N2 109.8(3)
C8 C9 I4 127.2(3)
N2 C9 I4 123.0(3)
N2 C10 H10A 109.5
N2 C10 H10B 109.5
H10A C10 H10B 109.5
N2 C10 H10C 109.5
H10A C10 H10C 109.5
H10B C10 H10C 109.5
C12 C11 C15 123.7(3)
C12 C11 S4 113.1(3)
C15 C11 S4 123.1(3)
C11 C12 S6 124.7(3)
C11 C12 S5 122.3(3)
S6 C12 S5 113.1(2)
C14 C13 S5 117.2(3)
C14 C13 S7 124.2(3)
S5 C13 S7 118.2(2)
C13 C14 S8 127.0(3)
C13 C14 S6 116.6(3)
S8 C14 S6 116.4(2)
C16 C15 C11 122.6(3)
C16 C15 S2 114.6(3)
C11 C15 S2 122.3(3)
C15 C16 S10 123.5(3)
C15 C16 S9 124.0(3)
S10 C16 S9 112.4(2)
C18 C17 S11 125.7(3)
C18 C17 S9 116.8(3)
S11 C17 S9 117.3(2)
C17 C18 S12 125.1(3)
C17 C18 S10 116.7(3)
S12 C18 S10 117.7(2)
C20 C19 S7 112.7(3)
C20 C19 H19A 109.0
S7 C19 H19A 109.0
C20 C19 H19B 109.0
S7 C19 H19B 109.0
H19A C19 H19B 107.8
C19 C20 C21 114.8(4)
C19 C20 H20A 108.6
C21 C20 H20A 108.6
C19 C20 H20B 108.6
C21 C20 H20B 108.6
H20A C20 H20B 107.5
C22 C21 C20 113.5(4)
C22 C21 H21A 108.9
C20 C21 H21A 108.9
C22 C21 H21B 108.9
C20 C21 H21B 108.9
H21A C21 H21B 107.7
C21 C22 C23 112.9(4)
C21 C22 H22A 109.0
C23 C22 H22A 109.0
C21 C22 H22B 109.0
C23 C22 H22B 109.0
H22A C22 H22B 107.8
C22 C23 H23A 109.5
C22 C23 H23B 109.5
H23A C23 H23B 109.5
C22 C23 H23C 109.5
H23A C23 H23C 109.5
H23B C23 H23C 109.5
C25 C24 S8 118.8(3)
C25 C24 H24A 107.6
S8 C24 H24A 107.6
C25 C24 H24B 107.6
S8 C24 H24B 107.6
H24A C24 H24B 107.1
C24 C25 C26 115.5(4)
C24 C25 H25A 108.4
C26 C25 H25A 108.4
C24 C25 H25B 108.4
C26 C25 H25B 108.4
H25A C25 H25B 107.5
C25 C26 C27 115.0(4)
C25 C26 H26A 108.5
C27 C26 H26A 108.5
C25 C26 H26B 108.5
C27 C26 H26B 108.5
H26A C26 H26B 107.5
C28 C27 C26 112.5(4)
C28 C27 H27A 109.1
C26 C27 H27A 109.1
C28 C27 H27B 109.1
C26 C27 H27B 109.1
H27A C27 H27B 107.8
C27 C28 H28A 109.5
C27 C28 H28B 109.5
H28A C28 H28B 109.5
C27 C28 H28C 109.5
H28A C28 H28C 109.5
H28B C28 H28C 109.5
C30 C29 S11 113.6(3)
C30 C29 H29A 108.9
S11 C29 H29A 108.9
C30 C29 H29B 108.9
S11 C29 H29B 108.9
H29A C29 H29B 107.7
C31 C30 C29 111.9(3)
C31 C30 H30A 109.2
C29 C30 H30A 109.2
C31 C30 H30B 109.2
C29 C30 H30B 109.2
H30A C30 H30B 107.9
C30 C31 C32 113.4(4)
C30 C31 H31A 108.9
C32 C31 H31A 108.9
C30 C31 H31B 108.9
C32 C31 H31B 108.9
H31A C31 H31B 107.7
C33 C32 C31 113.6(4)
C33 C32 H32A 108.8
C31 C32 H32A 108.8
C33 C32 H32B 108.8
C31 C32 H32B 108.8
H32A C32 H32B 107.7
C32 C33 H33A 109.5
C32 C33 H33B 109.5
H33A C33 H33B 109.5
C32 C33 H33C 109.5
H33A C33 H33C 109.5
H33B C33 H33C 109.5
C35 C34 S12 114.4(3)
C35 C34 H34A 108.7
S12 C34 H34A 108.7
C35 C34 H34B 108.7
S12 C34 H34B 108.7
H34A C34 H34B 107.6
C34 C35 C36 112.0(4)
C34 C35 H35A 109.2
C36 C35 H35A 109.2
C34 C35 H35B 109.2
C36 C35 H35B 109.2
H35A C35 H35B 107.9
C37 C36 C35 116.4(5)
C37 C36 H36A 108.2
C35 C36 H36A 108.2
C37 C36 H36B 108.2
C35 C36 H36B 108.2
H36A C36 H36B 107.3
C36 C37 C38 115.5(5)
C36 C37 H37A 108.4
C38 C37 H37A 108.4
C36 C37 H37B 108.4
C38 C37 H37B 108.4
H37A C37 H37B 107.5
C37 C38 H38A 109.5
C37 C38 H38B 109.5
H38A C38 H38B 109.5
C37 C38 H38C 109.5
H38A C38 H38C 109.5
H38B C38 H38C 109.5

loop_
_geom_bond_atom_site_label_1
_geom_bond_atom_site_label_2
_geom_bond_distance
I1 C1 2.054(4)
I2 C4 2.046(4)
I3 C6 2.052(4)
I4 C9 2.051(4)
S1 C2 1.740(4)
S1 S3 2.0728(14)
S2 C3 1.745(4)
S2 C15 1.782(3)
S3 C7 1.754(4)
S4 C8 1.748(4)
S4 C11 1.772(4)
S5 C13 1.749(4)
S5 C12 1.759(3)
S6 C12 1.747(4)
S6 C14 1.761(4)
S7 C13 1.756(4)
S7 C19 1.813(4)
S8 C14 1.752(4)
S8 C24 1.821(5)
S9 C17 1.752(4)
S9 C16 1.760(4)
S10 C18 1.757(4)
S10 C16 1.757(4)
S11 C17 1.751(4)
S11 C29 1.825(4)
S12 C18 1.751(4)
S12 C34 1.819(4)
N1 C1 1.373(5)
N1 C4 1.389(5)
N1 C5 1.455(5)
N2 C6 1.378(5)
N2 C9 1.384(5)
N2 C10 1.463(5)
C1 C2 1.381(5)
C2 C3 1.417(5)
C3 C4 1.368(5)
C5 H5A 0.980
C5 H5B 0.980
C5 H5C 0.980
C6 C7 1.372(5)
C7 C8 1.423(5)
C8 C9 1.358(5)
C10 H10A 0.980
C10 H10B 0.980
C10 H10C 0.980
C11 C12 1.364(5)
C11 C15 1.455(5)
C13 C14 1.333(5)
C15 C16 1.358(5)
C17 C18 1.344(5)
C19 C20 1.512(6)
C19 H19A 0.990
C19 H19B 0.990
C20 C21 1.520(6)
C20 H20A 0.990
C20 H20B 0.990
C21 C22 1.505(6)
C21 H21A 0.990
C21 H21B 0.990
C22 C23 1.515(6)
C22 H22A 0.990
C22 H22B 0.990
C23 H23A 0.980
C23 H23B 0.980
C23 H23C 0.980
C24 C25 1.496(6)
C24 H24A 0.990
C24 H24B 0.990
C25 C26 1.515(6)
C25 H25A 0.990
C25 H25B 0.990
C26 C27 1.525(7)
C26 H26A 0.990
C26 H26B 0.990
C27 C28 1.519(7)
C27 H27A 0.990
C27 H27B 0.990
C28 H28A 0.980
C28 H28B 0.980
C28 H28C 0.980
C29 C30 1.515(6)
C29 H29A 0.990
C29 H29B 0.990
C30 C31 1.513(6)
C30 H30A 0.990
C30 H30B 0.990
C31 C32 1.520(6)
C31 H31A 0.990
C31 H31B 0.990
C32 C33 1.491(7)
C32 H32A 0.990
C32 H32B 0.990
C33 H33A 0.980
C33 H33B 0.980
C33 H33C 0.980
C34 C35 1.472(7)
C34 H34A 0.990
C34 H34B 0.990
C35 C36 1.529(6)
C35 H35A 0.990
C35 H35B 0.990
C36 C37 1.458(7)
C36 H36A 0.990
C36 H36B 0.990
C37 C38 1.485(7)
C37 H37A 0.990
C37 H37B 0.990
C38 H38A 0.980
C38 H38B 0.980
C38 H38C 0.980

loop_
_geom_torsion_atom_site_label_1
_geom_torsion_atom_site_label_2
_geom_torsion_atom_site_label_3
_geom_torsion_atom_site_label_4
_geom_torsion
C2 S1 S3 C7 -86.8(2)
C4 N1 C1 C2 1.1(4)
C5 N1 C1 C2 -178.2(3)
C4 N1 C1 I1 -179.6(2)
C5 N1 C1 I1 1.1(5)
N1 C1 C2 C3 0.1(4)
I1 C1 C2 C3 -179.1(3)
N1 C1 C2 S1 -169.6(3)
I1 C1 C2 S1 11.2(5)
S3 S1 C2 C1 -95.6(3)
S3 S1 C2 C3 96.6(3)
C1 C2 C3 C4 -1.3(4)
S1 C2 C3 C4 168.5(3)
C1 C2 C3 S2 -178.9(3)
S1 C2 C3 S2 -9.1(5)
C15 S2 C3 C4 58.2(4)
C15 S2 C3 C2 -124.7(3)
C2 C3 C4 N1 2.0(4)
S2 C3 C4 N1 179.5(3)
C2 C3 C4 I2 -174.4(3)
S2 C3 C4 I2 3.0(5)
C1 N1 C4 C3 -2.0(4)
C5 N1 C4 C3 177.3(3)
C1 N1 C4 I2 174.7(2)
C5 N1 C4 I2 -6.0(5)
C9 N2 C6 C7 1.3(4)
C10 N2 C6 C7 -179.6(3)
C9 N2 C6 I3 -177.3(2)
C10 N2 C6 I3 1.8(5)
N2 C6 C7 C8 0.0(4)
I3 C6 C7 C8 178.5(3)
N2 C6 C7 S3 -170.2(3)
I3 C6 C7 S3 8.4(5)
S1 S3 C7 C6 -103.2(3)
S1 S3 C7 C8 88.5(3)
C6 C7 C8 C9 -1.2(4)
S3 C7 C8 C9 168.9(3)
C6 C7 C8 S4 -174.9(3)
S3 C7 C8 S4 -4.8(5)
C11 S4 C8 C9 59.6(4)
C11 S4 C8 C7 -128.3(3)
C7 C8 C9 N2 2.1(4)
S4 C8 C9 N2 175.2(3)
C7 C8 C9 I4 -175.9(3)
S4 C8 C9 I4 -2.8(5)
C6 N2 C9 C8 -2.1(4)
C10 N2 C9 C8 178.8(3)
C6 N2 C9 I4 176.0(2)
C10 N2 C9 I4 -3.1(5)
C8 S4 C11 C12 -137.9(3)
C8 S4 C11 C15 46.8(4)
C15 C11 C12 S6 23.7(6)
S4 C11 C12 S6 -151.6(2)
C15 C11 C12 S5 -157.4(3)
S4 C11 C12 S5 27.3(4)
C14 S6 C12 C11 174.4(3)
C14 S6 C12 S5 -4.6(2)
C13 S5 C12 C11 -176.3(3)
C13 S5 C12 S6 2.7(2)
C12 S5 C13 C14 1.1(4)
C12 S5 C13 S7 -172.5(2)
C19 S7 C13 C14 133.0(4)
C19 S7 C13 S5 -53.9(3)
S5 C13 C14 S8 177.7(2)
S7 C13 C14 S8 -9.1(6)
S5 C13 C14 S6 -4.6(5)
S7 C13 C14 S6 168.6(2)
C24 S8 C14 C13 -99.7(4)
C24 S8 C14 S6 82.6(3)
C12 S6 C14 C13 5.6(4)
C12 S6 C14 S8 -176.5(2)
C12 C11 C15 C16 41.3(6)
S4 C11 C15 C16 -143.9(3)
C12 C11 C15 S2 -147.3(3)
S4 C11 C15 S2 27.5(5)
C3 S2 C15 C16 -142.5(3)
C3 S2 C15 C11 45.5(3)
C11 C15 C16 S10 -173.2(3)
S2 C15 C16 S10 14.8(4)
C11 C15 C16 S9 5.6(5)
S2 C15 C16 S9 -166.4(2)
C18 S10 C16 C15 -168.6(3)
C18 S10 C16 S9 12.5(2)
C17 S9 C16 C15 168.2(3)
C17 S9 C16 S10 -12.9(2)
C29 S11 C17 C18 -133.4(3)
C29 S11 C17 S9 52.7(3)
C16 S9 C17 C18 8.4(3)
C16 S9 C17 S11 -177.1(2)
S11 C17 C18 S12 -2.7(5)
S9 C17 C18 S12 171.3(2)
S11 C17 C18 S10 -174.7(2)
S9 C17 C18 S10 -0.8(4)
C34 S12 C18 C17 117.9(4)
C34 S12 C18 S10 -70.1(3)
C16 S10 C18 C17 -7.3(3)
C16 S10 C18 S12 -180.0(2)
C13 S7 C19 C20 -74.6(3)
S7 C19 C20 C21 167.6(3)
C19 C20 C21 C22 179.2(4)
C20 C21 C22 C23 172.8(4)
C14 S8 C24 C25 -71.5(4)
S8 C24 C25 C26 -53.2(5)
C24 C25 C26 C27 -60.8(6)
C25 C26 C27 C28 -178.8(4)
C17 S11 C29 C30 61.0(3)
S11 C29 C30 C31 169.8(3)
C29 C30 C31 C32 -178.7(4)
C30 C31 C32 C33 63.5(6)
C18 S12 C34 C35 -95.4(4)
S12 C34 C35 C36 -175.6(3)
C34 C35 C36 C37 173.4(5)
C35 C36 C37 C38 177.7(4)

loop_
_cod_related_entry_id
_cod_related_entry_database
_cod_related_entry_code
1 ChemSpider 21149600
